data_7240534
loop_
_publ_author_name
'Surov, Artem Olegovich'
'Vasilev, Nikita'
'Voronin, Alexander P.'
'Andrei, Churakov'
'Emmerling, Franziska'
'Perlovich, German L.'

_publ_section_title
;
 Ciprofloxacin salts with benzoic acid derivatives: structural aspects,
 solid-state properties and solubility performance
;
_journal_name_full CrystEngComm
_journal_paper_doi 10.1039/D0CE00514B
_journal_year 2020
_chemical_formula_moiety 'C17 H19 F N3 O3, C7 H6 N O2, H2 O'
_chemical_formula_sum 'C24 H27 F N4 O6'
_chemical_formula_weight 486.50
_space_group_IT_number 14
_space_group_name_Hall '-P 2ybc'
_space_group_name_H-M_alt 'P 1 21/c 1'
_symmetry_cell_setting monoclinic
_symmetry_space_group_name_Hall '-P 2ybc'
_symmetry_space_group_name_H-M 'P 1 21/c 1'
_atom_sites_solution_hydrogens difmap
_atom_sites_solution_primary direct
_atom_sites_solution_secondary difmap
_audit_creation_method SHELXL-97
_audit_update_record
;
2020-03-29 deposited with the CCDC.	2020-05-14 downloaded from the CCDC.
;
_cell_angle_alpha 90.00
_cell_angle_beta 90.013(2)
_cell_angle_gamma 90.00
_cell_formula_units_Z 4
_cell_length_a 21.457(2)
_cell_length_b 14.4489(15)
_cell_length_c 7.3700(8)
_cell_measurement_reflns_used 4486
_cell_measurement_temperature 150(2)
_cell_measurement_theta_max 30.250
_cell_measurement_theta_min 2.365
_cell_volume 2284.9(4)
_computing_cell_refinement 'SAINT (Bruker, 2008)'
_computing_data_collection '<i>APEX2</i> (Bruker, 2008)'
_computing_data_reduction 'SAINT (Bruker, 2008)'
_computing_molecular_graphics 'SHELXTL (Sheldrick, 2008)'
_computing_publication_material 'SHELXTL (Sheldrick, 2008)'
_computing_structure_refinement 'SHELXTL (Sheldrick, 2008)'
_computing_structure_solution 'SHELXTL (Sheldrick, 2008)'
_diffrn_ambient_temperature 150(2)
_diffrn_measured_fraction_theta_full 0.999
_diffrn_measured_fraction_theta_max 0.999
_diffrn_measurement_device_type 'Bruker SMART APEX II'
_diffrn_measurement_method \w
_diffrn_radiation_monochromator graphite
_diffrn_radiation_source 'fine-focus sealed tube'
_diffrn_radiation_type MoK\a
_diffrn_radiation_wavelength 0.71073
_diffrn_reflns_av_R_equivalents 0.0393
_diffrn_reflns_av_sigmaI/netI 0.0348
_diffrn_reflns_limit_h_max 28
_diffrn_reflns_limit_h_min -28
_diffrn_reflns_limit_k_max 19
_diffrn_reflns_limit_k_min -19
_diffrn_reflns_limit_l_max 9
_diffrn_reflns_limit_l_min -9
_diffrn_reflns_number 23168
_diffrn_reflns_theta_full 28.00
_diffrn_reflns_theta_max 28.00
_diffrn_reflns_theta_min 1.90
_diffrn_standards_decay_% 0
_exptl_absorpt_coefficient_mu 0.108
_exptl_absorpt_correction_T_max 0.9946
_exptl_absorpt_correction_T_min 0.9580
_exptl_absorpt_correction_type multi-scan
_exptl_absorpt_process_details 'SADABS (Bruker, 2008)'
_exptl_crystal_colour colourless
_exptl_crystal_density_diffrn 1.414
_exptl_crystal_density_method 'not measured'
_exptl_crystal_description prism
_exptl_crystal_F_000 1024
_exptl_crystal_size_max 0.40
_exptl_crystal_size_mid 0.20
_exptl_crystal_size_min 0.05
_refine_diff_density_max 0.364
_refine_diff_density_min -0.233
_refine_diff_density_rms 0.055
_refine_ls_extinction_method none
_refine_ls_goodness_of_fit_ref 1.054
_refine_ls_hydrogen_treatment refall
_refine_ls_matrix_type full
_refine_ls_number_parameters 424
_refine_ls_number_reflns 5512
_refine_ls_number_restraints 0
_refine_ls_restrained_S_all 1.054
_refine_ls_R_factor_all 0.0652
_refine_ls_R_factor_gt 0.0486
_refine_ls_shift/su_max 0.001
_refine_ls_shift/su_mean 0.000
_refine_ls_structure_factor_coef Fsqd
_refine_ls_weighting_details 'calc w=1/[\s^2^(Fo^2^)+(0.0566P)^2^+1.5604P] where P=(Fo^2^+2Fc^2^)/3'
_refine_ls_weighting_scheme calc
_refine_ls_wR_factor_gt 0.1247
_refine_ls_wR_factor_ref 0.1339
_reflns_number_gt 4282
_reflns_number_total 5512
_reflns_threshold_expression I>2\s(I)
_cod_data_source_file d0ce00514b2.cif
_cod_data_source_block a
_cod_original_sg_symbol_H-M 'P 21/c'
_cod_database_code 7240534

loop_
_symmetry_equiv_pos_as_xyz
'x, y, z'
'-x, y+1/2, -z+1/2'
'-x, -y, -z'
'x, -y-1/2, z-1/2'

loop_
_atom_site_label
_atom_site_type_symbol
_atom_site_fract_x
_atom_site_fract_y
_atom_site_fract_z
_atom_site_U_iso_or_equiv
_atom_site_adp_type
_atom_site_occupancy
_atom_site_symmetry_multiplicity
_atom_site_calc_flag
_atom_site_refinement_flags
_atom_site_disorder_assembly
_atom_site_disorder_group
F1 F 0.67470(5) 0.82983(7) 0.18556(14) 0.0207(2) Uani 1 1 d . . .
O1 O 0.89199(6) 0.91164(9) 0.37118(18) 0.0241(3) Uani 1 1 d . . .
O2 O 1.04069(6) 0.76275(10) 0.5693(2) 0.0303(3) Uani 1 1 d . . .
O3 O 1.00075(6) 0.90043(9) 0.5089(2) 0.0285(3) Uani 1 1 d . . .
H33 H 0.9629(14) 0.9221(19) 0.458(4) 0.049(8) Uiso 1 1 d . . .
N1 N 0.87823(7) 0.62930(10) 0.4125(2) 0.0173(3) Uani 1 1 d . . .
N2 N 0.65794(6) 0.64505(10) 0.24912(19) 0.0175(3) Uani 1 1 d . . .
N3 N 0.54580(7) 0.54594(11) 0.1762(2) 0.0204(3) Uani 1 1 d . . .
H31 H 0.5018(14) 0.5409(19) 0.187(4) 0.049(7) Uiso 1 1 d . . .
H32 H 0.5590(11) 0.5020(17) 0.103(3) 0.034(6) Uiso 1 1 d . . .
C1 C 0.88768(8) 0.82523(12) 0.3860(2) 0.0179(3) Uani 1 1 d . . .
C2 C 0.93749(8) 0.76811(12) 0.4520(2) 0.0187(3) Uani 1 1 d . . .
C3 C 0.93038(8) 0.67430(12) 0.4605(2) 0.0184(3) Uani 1 1 d . . .
C4 C 0.99740(8) 0.80877(13) 0.5137(2) 0.0219(4) Uani 1 1 d . . .
C5 C 0.87491(8) 0.52916(12) 0.4356(3) 0.0192(4) Uani 1 1 d . . .
C6 C 0.92846(9) 0.47215(14) 0.3684(3) 0.0270(4) Uani 1 1 d . . .
C7 C 0.86708(9) 0.46993(14) 0.2699(3) 0.0264(4) Uani 1 1 d . . .
C8 C 0.83089(8) 0.77598(12) 0.3382(2) 0.0168(3) Uani 1 1 d . . .
C9 C 0.77874(8) 0.82553(13) 0.2772(2) 0.0181(3) Uani 1 1 d . . .
C10 C 0.72487(8) 0.78009(12) 0.2400(2) 0.0170(3) Uani 1 1 d . . .
C11 C 0.71725(8) 0.68364(12) 0.2659(2) 0.0168(3) Uani 1 1 d . . .
C12 C 0.76918(8) 0.63425(12) 0.3216(2) 0.0174(3) Uani 1 1 d . . .
C13 C 0.82594(8) 0.67966(12) 0.3559(2) 0.0162(3) Uani 1 1 d . . .
C14 C 0.62736(8) 0.65271(13) 0.0701(2) 0.0190(3) Uani 1 1 d . . .
C15 C 0.55819(8) 0.63698(13) 0.0876(3) 0.0217(4) Uani 1 1 d . . .
C16 C 0.64683(8) 0.55422(12) 0.3310(3) 0.0196(4) Uani 1 1 d . . .
C17 C 0.57721(8) 0.54103(13) 0.3558(2) 0.0209(4) Uani 1 1 d . . .
H3 H 0.9612(10) 0.6367(14) 0.504(3) 0.018(5) Uiso 1 1 d . . .
H5 H 0.8577(9) 0.5146(13) 0.548(3) 0.013(5) Uiso 1 1 d . . .
H9 H 0.7798(11) 0.8835(17) 0.269(3) 0.030(6) Uiso 1 1 d . . .
H12 H 0.7659(10) 0.5646(16) 0.338(3) 0.027(6) Uiso 1 1 d . . .
H61 H 0.9628(12) 0.5045(17) 0.304(3) 0.036(6) Uiso 1 1 d . . .
H62 H 0.9402(10) 0.4189(16) 0.442(3) 0.027(6) Uiso 1 1 d . . .
H71 H 0.8655(11) 0.5026(16) 0.151(3) 0.031(6) Uiso 1 1 d . . .
H72 H 0.8382(11) 0.4136(17) 0.286(3) 0.031(6) Uiso 1 1 d . . .
H141 H 0.6453(10) 0.6056(15) -0.010(3) 0.022(5) Uiso 1 1 d . . .
H142 H 0.6329(9) 0.7133(14) 0.020(3) 0.016(5) Uiso 1 1 d . . .
H151 H 0.5392(10) 0.6875(15) 0.166(3) 0.023(5) Uiso 1 1 d . . .
H152 H 0.5388(10) 0.6373(15) -0.029(3) 0.026(5) Uiso 1 1 d . . .
H161 H 0.6640(11) 0.5058(17) 0.253(3) 0.035(6) Uiso 1 1 d . . .
H162 H 0.6661(10) 0.5541(14) 0.451(3) 0.019(5) Uiso 1 1 d . . .
H171 H 0.5610(10) 0.5873(16) 0.430(3) 0.025(6) Uiso 1 1 d . . .
H172 H 0.5674(11) 0.4823(17) 0.410(3) 0.034(6) Uiso 1 1 d . . .
N21 N 0.14061(8) 0.66906(15) 0.3343(3) 0.0358(4) Uani 1 1 d . . .
H21 H 0.1292(12) 0.713(2) 0.416(4) 0.043(7) Uiso 1 1 d . . .
H22 H 0.1187(13) 0.6588(18) 0.238(4) 0.042(7) Uiso 1 1 d . . .
O21 O 0.43815(6) 0.64960(9) 0.36725(18) 0.0254(3) Uani 1 1 d . . .
O22 O 0.41982(6) 0.53957(10) 0.16312(18) 0.0266(3) Uani 1 1 d . . .
C21 C 0.40150(8) 0.60171(12) 0.2717(2) 0.0206(4) Uani 1 1 d . . .
C22 C 0.33269(8) 0.61755(12) 0.2891(2) 0.0207(4) Uani 1 1 d . . .
C23 C 0.30924(10) 0.67542(15) 0.4239(3) 0.0295(4) Uani 1 1 d . . .
C24 C 0.24626(10) 0.69104(16) 0.4406(3) 0.0330(5) Uani 1 1 d . . .
C25 C 0.20376(9) 0.65158(13) 0.3198(3) 0.0249(4) Uani 1 1 d . . .
C26 C 0.22689(9) 0.59178(14) 0.1868(3) 0.0271(4) Uani 1 1 d . . .
C27 C 0.29039(9) 0.57593(13) 0.1729(3) 0.0251(4) Uani 1 1 d . . .
H23 H 0.3351(12) 0.7040(18) 0.513(3) 0.039(7) Uiso 1 1 d . . .
H24 H 0.2316(13) 0.732(2) 0.534(4) 0.052(8) Uiso 1 1 d . . .
H26 H 0.2001(12) 0.5637(18) 0.102(3) 0.039(7) Uiso 1 1 d . . .
H27 H 0.3044(11) 0.5353(17) 0.080(3) 0.036(6) Uiso 1 1 d . . .
O10 O 0.45498(10) 0.66491(12) 0.7489(3) 0.0490(5) Uani 1 1 d . . .
H10 H 0.4503(14) 0.674(2) 0.629(4) 0.055(8) Uiso 1 1 d . . .
H11 H 0.4476(14) 0.717(2) 0.795(4) 0.057(9) Uiso 1 1 d . . .

loop_
_atom_site_aniso_label
_atom_site_aniso_U_11
_atom_site_aniso_U_22
_atom_site_aniso_U_33
_atom_site_aniso_U_23
_atom_site_aniso_U_13
_atom_site_aniso_U_12
F1 0.0161(5) 0.0213(5) 0.0247(5) 0.0030(4) -0.0031(4) 0.0041(4)
O1 0.0207(6) 0.0178(6) 0.0339(7) 0.0019(5) -0.0036(5) -0.0019(5)
O2 0.0165(6) 0.0298(8) 0.0447(8) -0.0023(6) -0.0077(6) 0.0002(5)
O3 0.0185(7) 0.0233(7) 0.0437(8) -0.0009(6) -0.0054(6) -0.0055(5)
N1 0.0135(7) 0.0154(7) 0.0231(7) 0.0004(5) -0.0013(5) 0.0009(5)
N2 0.0122(7) 0.0205(7) 0.0197(7) 0.0023(6) -0.0028(5) -0.0019(5)
N3 0.0152(7) 0.0215(8) 0.0245(8) -0.0039(6) -0.0015(6) -0.0020(6)
C1 0.0154(8) 0.0200(8) 0.0182(8) 0.0000(6) 0.0016(6) -0.0014(6)
C2 0.0134(8) 0.0214(9) 0.0212(8) -0.0013(7) 0.0010(6) -0.0008(6)
C3 0.0124(8) 0.0213(9) 0.0214(8) 0.0004(7) -0.0016(6) 0.0030(7)
C4 0.0173(8) 0.0250(9) 0.0235(9) -0.0023(7) 0.0003(7) -0.0024(7)
C5 0.0162(8) 0.0158(8) 0.0256(9) 0.0019(7) -0.0014(7) 0.0016(6)
C6 0.0202(9) 0.0206(9) 0.0402(11) 0.0003(8) 0.0029(8) 0.0048(7)
C7 0.0284(10) 0.0208(9) 0.0300(10) -0.0029(8) -0.0027(8) 0.0000(8)
C8 0.0146(8) 0.0185(8) 0.0174(8) 0.0003(6) 0.0008(6) -0.0005(6)
C9 0.0188(8) 0.0157(8) 0.0198(8) 0.0017(6) 0.0010(6) 0.0010(6)
C10 0.0145(8) 0.0198(8) 0.0168(8) 0.0007(6) -0.0003(6) 0.0037(6)
C11 0.0150(8) 0.0192(8) 0.0161(7) -0.0003(6) 0.0001(6) -0.0006(6)
C12 0.0145(8) 0.0178(8) 0.0200(8) -0.0010(6) -0.0005(6) 0.0002(6)
C13 0.0142(8) 0.0187(8) 0.0158(7) 0.0002(6) 0.0000(6) 0.0017(6)
C14 0.0173(8) 0.0222(9) 0.0175(8) 0.0005(7) -0.0016(6) -0.0004(7)
C15 0.0173(8) 0.0253(9) 0.0224(9) 0.0013(7) -0.0042(7) -0.0003(7)
C16 0.0182(8) 0.0177(8) 0.0228(9) 0.0020(7) -0.0037(7) -0.0014(7)
C17 0.0196(9) 0.0213(9) 0.0218(9) 0.0011(7) -0.0023(7) -0.0044(7)
N21 0.0210(9) 0.0416(11) 0.0448(11) 0.0027(9) 0.0027(8) 0.0069(8)
O21 0.0224(7) 0.0271(7) 0.0268(7) -0.0012(5) -0.0024(5) -0.0024(5)
O22 0.0197(6) 0.0288(7) 0.0315(7) -0.0070(6) 0.0024(5) 0.0004(5)
C21 0.0212(9) 0.0205(9) 0.0202(8) 0.0032(7) 0.0006(7) -0.0018(7)
C22 0.0204(9) 0.0189(8) 0.0229(9) 0.0013(7) 0.0007(7) 0.0007(7)
C23 0.0250(10) 0.0328(11) 0.0307(10) -0.0094(8) -0.0005(8) -0.0005(8)
C24 0.0282(11) 0.0346(11) 0.0361(11) -0.0108(9) 0.0064(9) 0.0041(9)
C25 0.0201(9) 0.0219(9) 0.0328(10) 0.0077(8) 0.0044(7) 0.0027(7)
C26 0.0243(10) 0.0272(10) 0.0298(10) 0.0002(8) -0.0039(8) -0.0026(8)
C27 0.0260(10) 0.0232(9) 0.0262(9) -0.0047(8) 0.0012(8) 0.0026(7)
O10 0.0804(14) 0.0297(9) 0.0368(9) -0.0076(7) -0.0250(9) 0.0153(9)

loop_
_atom_type_symbol
_atom_type_description
_atom_type_scat_dispersion_real
_atom_type_scat_dispersion_imag
_atom_type_scat_source
C C 0.0033 0.0016 'International Tables Vol C Tables 4.2.6.8 and 6.1.1.4'
H H 0.0000 0.0000 'International Tables Vol C Tables 4.2.6.8 and 6.1.1.4'
N N 0.0061 0.0033 'International Tables Vol C Tables 4.2.6.8 and 6.1.1.4'
O O 0.0106 0.0060 'International Tables Vol C Tables 4.2.6.8 and 6.1.1.4'
F F 0.0171 0.0103 'International Tables Vol C Tables 4.2.6.8 and 6.1.1.4'

loop_
_geom_angle_atom_site_label_1
_geom_angle_atom_site_label_2
_geom_angle_atom_site_label_3
_geom_angle
_geom_angle_site_symmetry_1
_geom_angle_site_symmetry_3
_geom_angle_publ_flag
C4 O3 H33 107.1(17) . . ?
C3 N1 C13 119.66(14) . . ?
C3 N1 C5 119.39(14) . . ?
C13 N1 C5 120.72(14) . . ?
C11 N2 C16 118.06(14) . . ?
C11 N2 C14 117.02(14) . . ?
C16 N2 C14 111.29(14) . . ?
C17 N3 C15 110.54(14) . . ?
C17 N3 H31 111.7(16) . . ?
C15 N3 H31 106.4(17) . . ?
C17 N3 H32 111.3(16) . . ?
C15 N3 H32 108.1(16) . . ?
H31 N3 H32 109(2) . . ?
O1 C1 C2 123.08(16) . . ?
O1 C1 C8 121.79(16) . . ?
C2 C1 C8 115.12(15) . . ?
C3 C2 C1 120.21(16) . . ?
C3 C2 C4 118.40(16) . . ?
C1 C2 C4 121.39(16) . . ?
N1 C3 C2 124.21(16) . . ?
N1 C3 H3 114.1(13) . . ?
C2 C3 H3 121.7(13) . . ?
O2 C4 O3 120.96(17) . . ?
O2 C4 C2 123.31(17) . . ?
O3 C4 C2 115.71(16) . . ?
N1 C5 C6 118.00(16) . . ?
N1 C5 C7 118.45(16) . . ?
C6 C5 C7 60.20(13) . . ?
N1 C5 H5 110.3(12) . . ?
C6 C5 H5 118.3(12) . . ?
C7 C5 H5 123.4(12) . . ?
C5 C6 C7 59.98(13) . . ?
C5 C6 H61 117.9(14) . . ?
C7 C6 H61 115.6(14) . . ?
C5 C6 H62 116.6(13) . . ?
C7 C6 H62 118.6(13) . . ?
H61 C6 H62 116.4(19) . . ?
C5 C7 C6 59.82(12) . . ?
C5 C7 H71 116.8(14) . . ?
C6 C7 H71 116.4(14) . . ?
C5 C7 H72 115.2(13) . . ?
C6 C7 H72 119.3(13) . . ?
H71 C7 H72 116.9(19) . . ?
C13 C8 C9 118.45(15) . . ?
C13 C8 C1 121.78(15) . . ?
C9 C8 C1 119.75(15) . . ?
C10 C9 C8 119.81(16) . . ?
C10 C9 H9 119.4(16) . . ?
C8 C9 H9 120.7(16) . . ?
F1 C10 C9 118.66(15) . . ?
F1 C10 C11 118.04(14) . . ?
C9 C10 C11 123.18(16) . . ?
C12 C11 N2 123.65(16) . . ?
C12 C11 C10 117.00(15) . . ?
N2 C11 C10 119.14(15) . . ?
C11 C12 C13 120.62(16) . . ?
C11 C12 H12 119.2(13) . . ?
C13 C12 H12 120.1(12) . . ?
N1 C13 C8 118.87(15) . . ?
N1 C13 C12 120.32(15) . . ?
C8 C13 C12 120.80(15) . . ?
N2 C14 C15 110.46(14) . . ?
N2 C14 H141 108.2(12) . . ?
C15 C14 H141 109.4(12) . . ?
N2 C14 H142 110.9(12) . . ?
C15 C14 H142 107.1(12) . . ?
H141 C14 H142 110.7(17) . . ?
N3 C15 C14 110.23(15) . . ?
N3 C15 H151 108.3(12) . . ?
C14 C15 H151 109.6(12) . . ?
N3 C15 H152 108.7(13) . . ?
C14 C15 H152 110.5(13) . . ?
H151 C15 H152 109.4(18) . . ?
N2 C16 C17 108.83(14) . . ?
N2 C16 H161 109.8(14) . . ?
C17 C16 H161 110.6(14) . . ?
N2 C16 H162 107.8(12) . . ?
C17 C16 H162 108.0(12) . . ?
H161 C16 H162 111.8(18) . . ?
N3 C17 C16 109.45(15) . . ?
N3 C17 H171 108.7(13) . . ?
C16 C17 H171 110.4(14) . . ?
N3 C17 H172 108.4(14) . . ?
C16 C17 H172 112.1(14) . . ?
H171 C17 H172 107.7(19) . . ?
C25 N21 H21 116.4(17) . . ?
C25 N21 H22 116.1(18) . . ?
H21 N21 H22 121(2) . . ?
O21 C21 O22 123.24(17) . . ?
O21 C21 C22 118.83(16) . . ?
O22 C21 C22 117.92(16) . . ?
C27 C22 C23 117.71(17) . . ?
C27 C22 C21 121.75(16) . . ?
C23 C22 C21 120.55(17) . . ?
C24 C23 C22 121.17(19) . . ?
C24 C23 H23 116.1(15) . . ?
C22 C23 H23 122.7(15) . . ?
C23 C24 C25 121.14(19) . . ?
C23 C24 H24 119.1(17) . . ?
C25 C24 H24 119.7(17) . . ?
N21 C25 C24 121.06(19) . . ?
N21 C25 C26 121.0(2) . . ?
C24 C25 C26 117.88(18) . . ?
C27 C26 C25 120.22(18) . . ?
C27 C26 H26 118.9(16) . . ?
C25 C26 H26 120.9(16) . . ?
C22 C27 C26 121.80(18) . . ?
C22 C27 H27 120.4(15) . . ?
C26 C27 H27 117.8(15) . . ?
H10 O10 H11 104(3) . . ?

loop_
_geom_bond_atom_site_label_1
_geom_bond_atom_site_label_2
_geom_bond_distance
_geom_bond_site_symmetry_2
_geom_bond_publ_flag
F1 C10 1.3551(18) . ?
O1 C1 1.257(2) . ?
O2 C4 1.214(2) . ?
O3 C4 1.327(2) . ?
O3 H33 0.95(3) . ?
N1 C3 1.341(2) . ?
N1 C13 1.401(2) . ?
N1 C5 1.459(2) . ?
N2 C11 1.395(2) . ?
N2 C16 1.464(2) . ?
N2 C14 1.477(2) . ?
N3 C17 1.487(2) . ?
N3 C15 1.493(2) . ?
N3 H31 0.95(3) . ?
N3 H32 0.88(3) . ?
C1 C2 1.435(2) . ?
C1 C8 1.454(2) . ?
C2 C3 1.365(2) . ?
C2 C4 1.485(2) . ?
C3 H3 0.91(2) . ?
C5 C6 1.498(3) . ?
C5 C7 1.500(3) . ?
C5 H5 0.93(2) . ?
C6 C7 1.504(3) . ?
C6 H61 0.99(3) . ?
C6 H62 0.98(2) . ?
C7 H71 1.00(2) . ?
C7 H72 1.03(2) . ?
C8 C13 1.402(2) . ?
C8 C9 1.402(2) . ?
C9 C10 1.357(2) . ?
C9 H9 0.84(2) . ?
C10 C11 1.416(2) . ?
C11 C12 1.385(2) . ?
C12 C13 1.406(2) . ?
C12 H12 1.02(2) . ?
C14 C15 1.507(2) . ?
C14 H141 0.98(2) . ?
C14 H142 0.96(2) . ?
C15 H151 1.01(2) . ?
C15 H152 0.96(2) . ?
C16 C17 1.517(2) . ?
C16 H161 0.98(2) . ?
C16 H162 0.97(2) . ?
C17 H171 0.93(2) . ?
C17 H172 0.96(3) . ?
N21 C25 1.382(3) . ?
N21 H21 0.91(3) . ?
N21 H22 0.86(3) . ?
O21 C21 1.262(2) . ?
O22 C21 1.265(2) . ?
C21 C22 1.500(2) . ?
C22 C27 1.385(3) . ?
C22 C23 1.393(3) . ?
C23 C24 1.376(3) . ?
C23 H23 0.95(3) . ?
C24 C25 1.396(3) . ?
C24 H24 0.96(3) . ?
C25 C26 1.398(3) . ?
C26 C27 1.385(3) . ?
C26 H26 0.94(3) . ?
C27 H27 0.95(3) . ?
O10 H10 0.90(3) . ?
O10 H11 0.84(3) . ?

loop_
_geom_hbond_atom_site_label_D
_geom_hbond_atom_site_label_H
_geom_hbond_atom_site_label_A
_geom_hbond_distance_DH
_geom_hbond_distance_HA
_geom_hbond_distance_DA
_geom_hbond_angle_DHA
_geom_hbond_site_symmetry_A
O3 H33 O1 0.95(3) 1.66(3) 2.5497(19) 155(3) .
N3 H31 O22 0.95(3) 1.77(3) 2.706(2) 169(2) .
N3 H32 O22 0.88(3) 2.10(3) 2.886(2) 148(2) 3_665
N21 H21 O2 0.91(3) 2.32(3) 3.071(2) 139(2) 1_455
N21 H22 O2 0.86(3) 2.37(3) 3.062(2) 137(2) 4_475
O10 H10 O21 0.90(3) 1.98(3) 2.844(2) 162(3) .
O10 H11 O21 0.84(3) 2.01(4) 2.842(2) 170(3) 4_576

loop_
_geom_torsion_atom_site_label_1
_geom_torsion_atom_site_label_2
_geom_torsion_atom_site_label_3
_geom_torsion_atom_site_label_4
_geom_torsion
_geom_torsion_site_symmetry_1
_geom_torsion_site_symmetry_2
_geom_torsion_site_symmetry_3
_geom_torsion_site_symmetry_4
_geom_torsion_publ_flag
O1 C1 C2 C3 -178.35(17) . . . . ?
C8 C1 C2 C3 2.2(2) . . . . ?
O1 C1 C2 C4 2.1(3) . . . . ?
C8 C1 C2 C4 -177.33(15) . . . . ?
C13 N1 C3 C2 -2.6(3) . . . . ?
C5 N1 C3 C2 -177.07(17) . . . . ?
C1 C2 C3 N1 -0.9(3) . . . . ?
C4 C2 C3 N1 178.59(16) . . . . ?
C3 C2 C4 O2 0.9(3) . . . . ?
C1 C2 C4 O2 -179.55(17) . . . . ?
C3 C2 C4 O3 -177.47(16) . . . . ?
C1 C2 C4 O3 2.1(2) . . . . ?
C3 N1 C5 C6 -47.8(2) . . . . ?
C13 N1 C5 C6 137.72(17) . . . . ?
C3 N1 C5 C7 -117.23(18) . . . . ?
C13 N1 C5 C7 68.3(2) . . . . ?
N1 C5 C6 C7 -108.50(18) . . . . ?
N1 C5 C7 C6 107.76(18) . . . . ?
O1 C1 C8 C13 -179.55(16) . . . . ?
C2 C1 C8 C13 -0.1(2) . . . . ?
O1 C1 C8 C9 -1.3(3) . . . . ?
C2 C1 C8 C9 178.14(15) . . . . ?
C13 C8 C9 C10 1.1(2) . . . . ?
C1 C8 C9 C10 -177.17(16) . . . . ?
C8 C9 C10 F1 178.42(14) . . . . ?
C8 C9 C10 C11 2.4(3) . . . . ?
C16 N2 C11 C12 13.8(2) . . . . ?
C14 N2 C11 C12 -123.42(18) . . . . ?
C16 N2 C11 C10 -160.70(15) . . . . ?
C14 N2 C11 C10 62.1(2) . . . . ?
F1 C10 C11 C12 180.00(14) . . . . ?
C9 C10 C11 C12 -4.0(3) . . . . ?
F1 C10 C11 N2 -5.2(2) . . . . ?
C9 C10 C11 N2 170.85(16) . . . . ?
N2 C11 C12 C13 -172.57(15) . . . . ?
C10 C11 C12 C13 2.0(2) . . . . ?
C3 N1 C13 C8 4.6(2) . . . . ?
C5 N1 C13 C8 179.00(15) . . . . ?
C3 N1 C13 C12 -173.96(16) . . . . ?
C5 N1 C13 C12 0.5(2) . . . . ?
C9 C8 C13 N1 178.50(15) . . . . ?
C1 C8 C13 N1 -3.3(2) . . . . ?
C9 C8 C13 C12 -3.0(2) . . . . ?
C1 C8 C13 C12 175.28(15) . . . . ?
C11 C12 C13 N1 179.87(15) . . . . ?
C11 C12 C13 C8 1.4(2) . . . . ?
C11 N2 C14 C15 -161.69(15) . . . . ?
C16 N2 C14 C15 58.37(19) . . . . ?
C17 N3 C15 C14 56.6(2) . . . . ?
N2 C14 C15 N3 -55.4(2) . . . . ?
C11 N2 C16 C17 160.26(15) . . . . ?
C14 N2 C16 C17 -60.26(18) . . . . ?
C15 N3 C17 C16 -58.9(2) . . . . ?
N2 C16 C17 N3 60.20(19) . . . . ?
O21 C21 C22 C27 171.84(17) . . . . ?
O22 C21 C22 C27 -9.2(3) . . . . ?
O21 C21 C22 C23 -8.0(3) . . . . ?
O22 C21 C22 C23 170.96(18) . . . . ?
C27 C22 C23 C24 -0.3(3) . . . . ?
C21 C22 C23 C24 179.58(19) . . . . ?
C22 C23 C24 C25 -1.9(3) . . . . ?
C23 C24 C25 N21 -178.5(2) . . . . ?
C23 C24 C25 C26 3.3(3) . . . . ?
N21 C25 C26 C27 179.23(19) . . . . ?
C24 C25 C26 C27 -2.5(3) . . . . ?
C23 C22 C27 C26 1.0(3) . . . . ?
C21 C22 C27 C26 -178.85(18) . . . . ?
C25 C26 C27 C22 0.4(3) . . . . ?
